data_4062798
_journal_name_full Organometallics
_journal_paper_doi 10.1021/om049662d
_journal_year 2004
_chemical_formula_sum 'C44 H36 Cl2 Ni P2'
_chemical_formula_weight 756.28
_space_group_IT_number 14
_symmetry_cell_setting monoclinic
_symmetry_space_group_name_Hall '-P 2yn'
_symmetry_space_group_name_H-M 'P 1 21/n 1'
_cell_angle_alpha 90.00
_cell_angle_beta 101.978(14)
_cell_angle_gamma 90.00
_cell_formula_units_Z 4
_cell_length_a 12.9651(18)
_cell_length_b 10.3559(15)
_cell_length_c 28.028(5)
_cell_measurement_temperature 571(2)
_cell_volume 3681.2(10)
_diffrn_ambient_temperature 571(2)
_exptl_crystal_density_diffrn 1.365
_cod_depositor_comments
;
The following automatic conversions were performed:
'_symmetry_cell_setting' value 'Monoclinic' changed to 'monoclinic'
according to '/home/saulius/struct/CIF-dictionaries/cif_core.dic'
dictionary named 'cif_core.dic' version 2.4.1 from 2010-06-29.

Automatic conversion script
Id: cif_fix_enum 1527 2010-12-29 10:47:43Z saulius 
;
_cod_original_sg_symbol_H-M 'P 21/n'
_cod_database_code 4062798

loop_
_symmetry_equiv_pos_as_xyz
'x, y, z'
'-x+1/2, y+1/2, -z+1/2'
'-x, -y, -z'
'x-1/2, -y-1/2, z-1/2'

loop_
_atom_site_label
_atom_site_type_symbol
_atom_site_fract_x
_atom_site_fract_y
_atom_site_fract_z
_atom_site_U_iso_or_equiv
_atom_site_adp_type
_atom_site_occupancy
_atom_site_symmetry_multiplicity
_atom_site_calc_flag
_atom_site_refinement_flags
_atom_site_disorder_assembly
_atom_site_disorder_group
Ni1 Ni 0.35146(4) 0.83215(6) 0.09930(2) 0.03152(16) Uani 1 1 d . . .
P2 P 0.46113(9) 0.92527(12) 0.16207(4) 0.0341(3) Uani 1 1 d . . .
Cl2 Cl 0.22157(8) 0.93602(10) 0.12001(4) 0.0325(3) Uani 1 1 d . . .
P1 P 0.23519(9) 0.75671(11) 0.03464(4) 0.0298(3) Uani 1 1 d . . .
Cl1 Cl 0.48385(9) 0.77037(14) 0.06923(5) 0.0538(4) Uani 1 1 d . . .
C6 C 0.2742(4) 0.7140(4) 0.22378(16) 0.0369(12) Uani 1 1 d . . .
C20 C 0.4190(4) 0.9431(4) 0.22099(16) 0.0387(12) Uani 1 1 d . . .
H20A H 0.4504 1.0211 0.2368 0.046 Uiso 1 1 calc R . .
H20B H 0.3431 0.9544 0.2144 0.046 Uiso 1 1 calc R . .
C2 C 0.1612(4) 0.6088(4) 0.15464(17) 0.0384(12) Uani 1 1 d . . .
C19 C 0.4472(4) 0.8322(5) 0.25580(15) 0.0386(11) Uani 1 1 d . . .
C27 C 0.1964(3) 0.8953(4) -0.00486(15) 0.0293(10) Uani 1 1 d . . .
C3 C 0.0763(4) 0.6788(5) 0.16411(17) 0.0429(12) Uani 1 1 d . . .
H3 H 0.0098 0.6669 0.1445 0.051 Uiso 1 1 calc R . .
C12 C 0.1276(3) 0.5453(4) 0.06525(16) 0.0304(10) Uani 1 1 d . . .
C7 C 0.1503(4) 0.5121(4) 0.11464(17) 0.0378(12) Uani 1 1 d . . .
C10 C 0.1388(4) 0.3182(5) 0.04485(19) 0.0462(13) Uani 1 1 d . . .
H10 H 0.1362 0.2543 0.0213 0.055 Uiso 1 1 calc R . .
C1 C 0.2593(4) 0.6282(4) 0.18496(16) 0.0376(12) Uani 1 1 d . . .
H1 H 0.3169 0.5821 0.1790 0.045 Uiso 1 1 calc R . .
C13 C 0.1138(3) 0.6835(4) 0.04779(16) 0.0332(11) Uani 1 1 d . . .
H13A H 0.0904 0.7349 0.0725 0.040 Uiso 1 1 calc R . .
H13B H 0.0590 0.6865 0.0184 0.040 Uiso 1 1 calc R . .
C14 C 0.3817(4) 0.7253(5) 0.25656(17) 0.0415(12) Uani 1 1 d . . .
C22 C 0.3387(4) 0.5382(4) 0.00936(18) 0.0419(12) Uani 1 1 d . . .
H22 H 0.3762 0.5389 0.0415 0.050 Uiso 1 1 calc R . .
C28 C 0.0941(4) 0.9253(5) -0.02766(17) 0.0406(12) Uani 1 1 d . . .
H28 H 0.0388 0.8754 -0.0214 0.049 Uiso 1 1 calc R . .
C15 C 0.4155(5) 0.6262(5) 0.28924(18) 0.0552(15) Uani 1 1 d . . .
H15 H 0.3717 0.5554 0.2899 0.066 Uiso 1 1 calc R . .
C18 C 0.5455(4) 0.8337(6) 0.28838(17) 0.0553(14) Uani 1 1 d . . .
H18 H 0.5898 0.9045 0.2887 0.066 Uiso 1 1 calc R . .
C11 C 0.1208(4) 0.4459(4) 0.03091(17) 0.0379(12) Uani 1 1 d . . .
H11 H 0.1038 0.4661 -0.0021 0.045 Uiso 1 1 calc R . .
C39 C 0.4814(4) 1.0898(5) 0.14334(17) 0.0387(12) Uani 1 1 d . . .
C9 C 0.1603(4) 0.2860(5) 0.0932(2) 0.0569(15) Uani 1 1 d . . .
H9 H 0.1713 0.2002 0.1028 0.068 Uiso 1 1 calc R . .
C26 C 0.2135(4) 0.6334(5) -0.05545(17) 0.0460(13) Uani 1 1 d . . .
H26 H 0.1668 0.6996 -0.0674 0.055 Uiso 1 1 calc R . .
C5 C 0.1881(4) 0.7836(5) 0.23177(17) 0.0435(13) Uani 1 1 d . . .
H5 H 0.1967 0.8428 0.2573 0.052 Uiso 1 1 calc R . .
C33 C 0.5925(4) 0.8565(5) 0.18038(16) 0.0404(12) Uani 1 1 d . . .
C25 C 0.2270(5) 0.5315(5) -0.08564(19) 0.0562(15) Uani 1 1 d . . .
H25 H 0.1882 0.5284 -0.1175 0.067 Uiso 1 1 calc R . .
C23 C 0.3527(4) 0.4378(5) -0.0214(2) 0.0537(14) Uani 1 1 d . . .
H23 H 0.4000 0.3718 -0.0099 0.064 Uiso 1 1 calc R . .
C30 C 0.1527(4) 1.1026(5) -0.06883(19) 0.0494(14) Uani 1 1 d . . .
H30 H 0.1381 1.1722 -0.0901 0.059 Uiso 1 1 calc R . .
C8 C 0.1655(4) 0.3824(5) 0.12762(19) 0.0535(15) Uani 1 1 d . . .
H8 H 0.1795 0.3603 0.1605 0.064 Uiso 1 1 calc R . .
C32 C 0.2769(4) 0.9721(5) -0.0148(2) 0.0516(14) Uani 1 1 d . . .
H32 H 0.3465 0.9543 0.0001 0.062 Uiso 1 1 calc R . .
C21 C 0.2692(4) 0.6374(4) -0.00750(16) 0.0337(11) Uani 1 1 d . . .
C29 C 0.0728(4) 1.0284(5) -0.05965(18) 0.0470(13) Uani 1 1 d . . .
H29 H 0.0035 1.0467 -0.0749 0.056 Uiso 1 1 calc R . .
C31 C 0.2546(5) 1.0753(5) -0.0468(2) 0.0604(16) Uani 1 1 d . . .
H31 H 0.3092 1.1261 -0.0534 0.072 Uiso 1 1 calc R . .
C34 C 0.6018(4) 0.7227(5) 0.18430(19) 0.0534(14) Uani 1 1 d . . .
H34 H 0.5421 0.6713 0.1755 0.064 Uiso 1 1 calc R . .
C4 C 0.0894(4) 0.7660(5) 0.20216(19) 0.0503(14) Uani 1 1 d . . .
H4 H 0.0319 0.8128 0.2079 0.060 Uiso 1 1 calc R . .
C24 C 0.2977(4) 0.4354(5) -0.0685(2) 0.0543(15) Uani 1 1 d . . .
H24 H 0.3081 0.3682 -0.0890 0.065 Uiso 1 1 calc R . .
C40 C 0.5316(6) 1.1107(6) 0.1053(2) 0.083(2) Uani 1 1 d . . .
H40 H 0.5556 1.0408 0.0898 0.100 Uiso 1 1 calc R . .
C38 C 0.6836(4) 0.9299(6) 0.1935(2) 0.0617(16) Uani 1 1 d . . .
H38 H 0.6796 1.0193 0.1909 0.074 Uiso 1 1 calc R . .
C44 C 0.4473(5) 1.1956(5) 0.1644(2) 0.0719(19) Uani 1 1 d . . .
H44 H 0.4124 1.1849 0.1900 0.086 Uiso 1 1 calc R . .
C17 C 0.5774(5) 0.7331(6) 0.31958(19) 0.0646(17) Uani 1 1 d . . .
H17 H 0.6437 0.7352 0.3401 0.078 Uiso 1 1 calc R . .
C35 C 0.6987(5) 0.6658(7) 0.2010(2) 0.0720(18) Uani 1 1 d . . .
H35 H 0.7039 0.5764 0.2035 0.086 Uiso 1 1 calc R . .
C16 C 0.5128(5) 0.6297(6) 0.3209(2) 0.0696(18) Uani 1 1 d . . .
H16 H 0.5339 0.5625 0.3428 0.084 Uiso 1 1 calc R . .
C43 C 0.4641(6) 1.3202(6) 0.1483(3) 0.094(2) Uani 1 1 d . . .
H43 H 0.4412 1.3913 0.1635 0.113 Uiso 1 1 calc R . .
C37 C 0.7803(5) 0.8715(8) 0.2106(3) 0.088(2) Uani 1 1 d . . .
H37 H 0.8407 0.9216 0.2197 0.106 Uiso 1 1 calc R . .
C36 C 0.7868(5) 0.7399(8) 0.2141(3) 0.088(2) Uani 1 1 d . . .
H36 H 0.8518 0.7008 0.2254 0.106 Uiso 1 1 calc R . .
C42 C 0.5133(5) 1.3377(7) 0.1109(3) 0.083(2) Uani 1 1 d . . .
H42 H 0.5239 1.4205 0.1000 0.100 Uiso 1 1 calc R . .
C41 C 0.5467(6) 1.2346(8) 0.0899(3) 0.096(2) Uani 1 1 d . . .
H41 H 0.5809 1.2465 0.0642 0.115 Uiso 1 1 calc R . .

loop_
_atom_site_aniso_label
_atom_site_aniso_U_11
_atom_site_aniso_U_22
_atom_site_aniso_U_33
_atom_site_aniso_U_23
_atom_site_aniso_U_13
_atom_site_aniso_U_12
Ni1 0.0288(3) 0.0319(3) 0.0334(3) -0.0038(3) 0.0053(2) 0.0020(3)
P2 0.0350(7) 0.0331(7) 0.0338(7) -0.0020(6) 0.0060(5) -0.0026(6)
Cl2 0.0295(6) 0.0290(6) 0.0398(7) -0.0030(5) 0.0091(5) 0.0052(5)
P1 0.0305(6) 0.0262(6) 0.0321(7) 0.0000(5) 0.0050(5) 0.0020(5)
Cl1 0.0294(6) 0.0780(10) 0.0547(8) -0.0310(7) 0.0100(6) 0.0045(7)
C6 0.056(3) 0.026(3) 0.033(3) 0.006(2) 0.017(2) -0.004(2)
C20 0.049(3) 0.032(3) 0.036(3) -0.004(2) 0.010(2) -0.003(2)
C2 0.050(3) 0.028(3) 0.040(3) 0.003(2) 0.015(2) -0.006(2)
C19 0.051(3) 0.038(3) 0.028(3) -0.007(2) 0.011(2) -0.004(3)
C27 0.034(3) 0.028(2) 0.024(2) -0.002(2) 0.003(2) -0.002(2)
C3 0.047(3) 0.039(3) 0.044(3) 0.005(3) 0.013(2) -0.006(3)
C12 0.027(2) 0.025(3) 0.038(3) 0.001(2) 0.006(2) 0.000(2)
C7 0.042(3) 0.029(3) 0.042(3) 0.004(2) 0.009(2) -0.003(2)
C10 0.045(3) 0.033(3) 0.059(4) -0.011(3) 0.007(3) -0.004(3)
C1 0.053(3) 0.026(3) 0.037(3) 0.003(2) 0.015(2) 0.004(2)
C13 0.030(2) 0.028(3) 0.039(3) 0.003(2) 0.001(2) 0.000(2)
C14 0.059(3) 0.033(3) 0.033(3) -0.006(2) 0.011(2) -0.002(3)
C22 0.043(3) 0.039(3) 0.041(3) -0.004(2) 0.004(2) 0.009(3)
C28 0.036(3) 0.038(3) 0.048(3) 0.005(2) 0.010(2) -0.001(2)
C15 0.086(4) 0.037(3) 0.040(3) 0.003(3) 0.007(3) -0.008(3)
C18 0.062(4) 0.061(4) 0.038(3) -0.001(3) 0.000(3) -0.009(3)
C11 0.041(3) 0.037(3) 0.035(3) 0.001(2) 0.008(2) -0.007(2)
C39 0.038(3) 0.037(3) 0.041(3) 0.004(2) 0.010(2) -0.005(2)
C9 0.074(4) 0.026(3) 0.062(4) 0.000(3) -0.004(3) -0.004(3)
C26 0.057(3) 0.037(3) 0.041(3) -0.005(2) 0.002(3) 0.007(3)
C5 0.061(3) 0.037(3) 0.038(3) -0.006(2) 0.023(3) -0.006(3)
C33 0.037(3) 0.051(3) 0.031(3) -0.003(2) 0.001(2) -0.003(3)
C25 0.079(4) 0.043(3) 0.043(3) -0.005(3) 0.004(3) 0.001(3)
C23 0.051(3) 0.042(3) 0.071(4) -0.009(3) 0.016(3) 0.012(3)
C30 0.066(4) 0.032(3) 0.052(3) 0.013(3) 0.016(3) 0.012(3)
C8 0.079(4) 0.033(3) 0.041(3) 0.007(3) -0.004(3) -0.006(3)
C32 0.036(3) 0.039(3) 0.076(4) 0.021(3) 0.005(3) -0.001(3)
C21 0.039(3) 0.026(3) 0.037(3) -0.002(2) 0.009(2) 0.003(2)
C29 0.048(3) 0.041(3) 0.048(3) 0.004(3) 0.001(3) 0.011(3)
C31 0.060(4) 0.043(3) 0.084(4) 0.026(3) 0.027(3) -0.003(3)
C34 0.048(3) 0.048(3) 0.061(4) 0.003(3) 0.004(3) 0.007(3)
C4 0.052(3) 0.042(3) 0.064(4) 0.001(3) 0.029(3) 0.004(3)
C24 0.070(4) 0.041(3) 0.057(4) -0.017(3) 0.025(3) 0.002(3)
C40 0.130(6) 0.054(4) 0.085(5) 0.002(4) 0.068(5) -0.009(4)
C38 0.046(3) 0.068(4) 0.068(4) -0.006(3) 0.005(3) -0.004(3)
C44 0.092(5) 0.044(4) 0.092(5) 0.020(3) 0.050(4) 0.013(3)
C17 0.074(4) 0.073(4) 0.039(3) -0.001(3) -0.008(3) 0.002(4)
C35 0.067(4) 0.073(4) 0.073(4) 0.011(4) 0.006(3) 0.024(4)
C16 0.099(5) 0.051(4) 0.050(4) 0.009(3) -0.002(4) 0.011(4)
C43 0.125(6) 0.039(4) 0.137(7) 0.020(4) 0.070(6) 0.013(4)
C37 0.041(4) 0.099(6) 0.115(6) -0.003(5) -0.005(4) 0.005(4)
C36 0.047(4) 0.109(7) 0.101(6) 0.009(5) -0.003(4) 0.023(4)
C42 0.079(5) 0.055(4) 0.120(6) 0.035(4) 0.031(4) -0.003(4)
C41 0.112(6) 0.084(6) 0.110(6) 0.025(5) 0.063(5) -0.015(5)

loop_
_geom_bond_atom_site_label_1
_geom_bond_atom_site_label_2
_geom_bond_distance
_geom_bond_site_symmetry_2
_geom_bond_publ_flag
Ni1 Cl1 2.1602(13) . ?
Ni1 Cl2 2.1761(12) . ?
Ni1 P2 2.2381(14) . ?
Ni1 P1 2.2434(13) . ?
P2 C39 1.818(5) . ?
P2 C33 1.819(5) . ?
P2 C20 1.853(4) . ?
P1 C27 1.819(4) . ?
P1 C21 1.825(4) . ?
P1 C13 1.851(4) . ?
C6 C5 1.386(6) . ?
C6 C1 1.387(6) . ?
C6 C14 1.506(7) . ?
C20 C19 1.503(6) . ?
C2 C3 1.389(6) . ?
C2 C1 1.389(6) . ?
C2 C7 1.488(6) . ?
C19 C14 1.398(6) . ?
C19 C18 1.405(7) . ?
C27 C28 1.382(6) . ?
C27 C32 1.386(6) . ?
C3 C4 1.381(7) . ?
C12 C7 1.397(6) . ?
C12 C11 1.400(6) . ?
C12 C13 1.511(6) . ?
C7 C8 1.394(6) . ?
C10 C9 1.367(7) . ?
C10 C11 1.385(6) . ?
C14 C15 1.385(7) . ?
C22 C21 1.383(6) . ?
C22 C23 1.387(6) . ?
C28 C29 1.385(6) . ?
C15 C16 1.384(8) . ?
C18 C17 1.367(7) . ?
C39 C44 1.362(7) . ?
C39 C40 1.377(7) . ?
C9 C8 1.381(7) . ?
C26 C25 1.386(7) . ?
C26 C21 1.388(6) . ?
C5 C4 1.386(7) . ?
C33 C38 1.388(7) . ?
C33 C34 1.393(7) . ?
C25 C24 1.370(7) . ?
C23 C24 1.364(7) . ?
C30 C29 1.358(7) . ?
C30 C31 1.366(7) . ?
C32 C31 1.388(7) . ?
C34 C35 1.379(7) . ?
C40 C41 1.380(9) . ?
C38 C37 1.385(8) . ?
C44 C43 1.399(8) . ?
C17 C16 1.365(8) . ?
C35 C36 1.362(9) . ?
C43 C42 1.347(9) . ?
C37 C36 1.367(9) . ?
C42 C41 1.334(9) . ?
